data_4331827
loop_
_publ_author_name
'del Carmen Fern\'andez-Fern\'andez, Mar\'ia'
'Bastida, Rufina'
'Mac\'ias, Alejandro'
'P\'erez-Lourido, Paulo'
'Valencia, Laura'

_publ_section_title
;
 Different Nuclearity Silver(I) Complexes with Novel Tetracyano
 Pendant-Armed Hexaazamacrocyclic Ligands
;
_journal_issue 5
_journal_name_full 'Inorganic Chemistry'
_journal_page_first 2266
_journal_page_last 2275
_journal_paper_doi 10.1021/ic051627r
_journal_volume 45
_journal_year 2006
_chemical_formula_sum 'C30 H37 Ag Cl N11 O4'
_chemical_formula_weight 759.03
_chemical_name_systematic
;
 ?
;
_space_group_IT_number 9
_symmetry_cell_setting monoclinic
_symmetry_space_group_name_Hall 'C -2yc'
_symmetry_space_group_name_H-M 'C 1 c 1'
_atom_sites_solution_hydrogens geom
_atom_sites_solution_primary direct
_atom_sites_solution_secondary difmap
_audit_creation_method SHELXL-97
_cell_angle_alpha 90.00
_cell_angle_beta 111.432(2)
_cell_angle_gamma 90.00
_cell_formula_units_Z 4
_cell_length_a 18.1456(16)
_cell_length_b 10.2963(9)
_cell_length_c 19.6626(17)
_cell_measurement_temperature 293(2)
_cell_volume 3419.6(5)
_computing_cell_refinement 'BRUKER Smart'
_computing_data_collection 'BRUKER Smart'
_computing_data_reduction 'BRUKER Shelxtl'
_computing_molecular_graphics 'ORTEP-3 for Windows (Farrugia, 1997)'
_computing_publication_material 'WinGX publication routines (Farrugia, 1999)'
_computing_structure_refinement 'SHELXL-97 (Sheldrick, 1997)'
_computing_structure_solution SIR-92
_diffrn_ambient_temperature 293(2)
_diffrn_measured_fraction_theta_full 0.966
_diffrn_measured_fraction_theta_max 0.966
_diffrn_measurement_device_type 'Smart-CCD-1000 area detector'
_diffrn_measurement_method 'omega scans'
_diffrn_radiation_monochromator graphite
_diffrn_radiation_source 'fine-focus sealed tube'
_diffrn_radiation_type MoK\a
_diffrn_radiation_wavelength 0.71073
_diffrn_reflns_av_R_equivalents 0.0306
_diffrn_reflns_av_sigmaI/netI 0.0668
_diffrn_reflns_limit_h_max 23
_diffrn_reflns_limit_h_min -23
_diffrn_reflns_limit_k_max 12
_diffrn_reflns_limit_k_min -13
_diffrn_reflns_limit_l_max 25
_diffrn_reflns_limit_l_min -15
_diffrn_reflns_number 10608
_diffrn_reflns_theta_full 28.03
_diffrn_reflns_theta_max 28.03
_diffrn_reflns_theta_min 2.23
_exptl_absorpt_coefficient_mu 0.720
_exptl_absorpt_correction_T_max 0.8463
_exptl_absorpt_correction_T_min 0.7617
_exptl_absorpt_correction_type empirical
_exptl_absorpt_process_details sadabs
_exptl_crystal_colour colorless
_exptl_crystal_density_diffrn 1.474
_exptl_crystal_density_method 'not measured'
_exptl_crystal_description prism
_exptl_crystal_F_000 1560
_exptl_crystal_size_max 0.40
_exptl_crystal_size_mid 0.31
_exptl_crystal_size_min 0.24
_refine_diff_density_max 0.450
_refine_diff_density_min -0.359
_refine_diff_density_rms 0.055
_refine_ls_abs_structure_details 'Flack H D (1983), Acta Cryst. A39, 876-881'
_refine_ls_abs_structure_Flack -0.02(2)
_refine_ls_extinction_method none
_refine_ls_goodness_of_fit_ref 0.857
_refine_ls_hydrogen_treatment mixed
_refine_ls_matrix_type full
_refine_ls_number_parameters 425
_refine_ls_number_reflns 6104
_refine_ls_number_restraints 2
_refine_ls_restrained_S_all 0.857
_refine_ls_R_factor_all 0.0519
_refine_ls_R_factor_gt 0.0357
_refine_ls_shift/su_max 0.000
_refine_ls_shift/su_mean 0.000
_refine_ls_structure_factor_coef Fsqd
_refine_ls_weighting_details 'calc w=1/[\s^2^(Fo^2^)+(0.0287P)^2^+0.0000P] where P=(Fo^2^+2Fc^2^)/3'
_refine_ls_weighting_scheme calc
_refine_ls_wR_factor_gt 0.0638
_refine_ls_wR_factor_ref 0.0676
_reflns_number_gt 4669
_reflns_number_total 6104
_reflns_threshold_expression >2sigma(I)
_cod_data_source_file ic051627rsup1.cif
_cod_data_source_block '[AgL3](ClO4).CH3CN'
_cod_depositor_comments
;
The following automatic conversions were performed:

'_symmetry_cell_setting' value 'Monoclinic' changed to 'monoclinic'
according to /home/saulius/struct/CIF-dictionaries/cif_core.dic
dictionary named 'cif_core.dic' version 2.4.2 from 2011-04-26.

Automatic conversion script
Id: cif_fix_values 1891 2012-01-12 08:04:46Z andrius 
;
_cod_original_sg_symbol_H-M Cc
_cod_database_code 4331827

loop_
_symmetry_equiv_pos_as_xyz
'x, y, z'
'x, -y, z+1/2'
'x+1/2, y+1/2, z'
'x+1/2, -y+1/2, z+1/2'

loop_
_atom_site_label
_atom_site_type_symbol
_atom_site_fract_x
_atom_site_fract_y
_atom_site_fract_z
_atom_site_U_iso_or_equiv
_atom_site_adp_type
_atom_site_occupancy
_atom_site_symmetry_multiplicity
_atom_site_calc_flag
_atom_site_refinement_flags
C1 C 0.0157(3) 0.1428(4) 0.4014(2) 0.0419(10) Uani 1 1 d .
C2 C 0.0072(3) 0.0695(5) 0.3411(3) 0.0548(13) Uani 1 1 d .
H2 H 0.0446 0.0066 0.3428 0.066 Uiso 1 1 calc R
C3 C -0.0570(3) 0.0893(5) 0.2781(3) 0.0647(15) Uani 1 1 d .
H3 H -0.0630 0.0410 0.2364 0.078 Uiso 1 1 calc R
C4 C -0.1124(3) 0.1813(5) 0.2771(3) 0.0532(12) Uani 1 1 d .
H4 H -0.1565 0.1961 0.2349 0.064 Uiso 1 1 calc R
C5 C -0.1014(2) 0.2508(4) 0.3399(2) 0.0389(10) Uani 1 1 d .
C6 C -0.1633(2) 0.3453(4) 0.3445(2) 0.0450(11) Uani 1 1 d .
H6A H -0.2006 0.3623 0.2955 0.054 Uiso 1 1 calc R
H6B H -0.1922 0.3050 0.3718 0.054 Uiso 1 1 calc R
C7 C -0.0974(2) 0.5432(5) 0.3331(2) 0.0469(12) Uani 1 1 d .
H7A H -0.1388 0.5547 0.2855 0.056 Uiso 1 1 calc R
H7B H -0.0562 0.4909 0.3262 0.056 Uiso 1 1 calc R
C8 C -0.0627(3) 0.6760(4) 0.3607(3) 0.0502(12) Uani 1 1 d .
H8A H -0.1064 0.7345 0.3554 0.060 Uiso 1 1 calc R
H8B H -0.0367 0.7074 0.3288 0.060 Uiso 1 1 calc R
C9 C -0.0034(2) 0.6871(4) 0.4401(2) 0.0409(10) Uani 1 1 d .
H9A H 0.0211 0.7723 0.4465 0.049 Uiso 1 1 calc R
H9B H -0.0324 0.6814 0.4727 0.049 Uiso 1 1 calc R
C10 C 0.1131(2) 0.6093(4) 0.5380(2) 0.0411(10) Uani 1 1 d .
H10A H 0.1401 0.6918 0.5413 0.049 Uiso 1 1 calc R
H10B H 0.1530 0.5415 0.5511 0.049 Uiso 1 1 calc R
C11 C 0.0723(2) 0.6089(4) 0.5922(2) 0.0359(9) Uani 1 1 d .
C12 C 0.0906(3) 0.7005(5) 0.6471(3) 0.0494(12) Uani 1 1 d .
H12 H 0.1287 0.7635 0.6511 0.059 Uiso 1 1 calc R
C13 C 0.0526(3) 0.6981(5) 0.6953(3) 0.0594(14) Uani 1 1 d .
H13 H 0.0641 0.7600 0.7322 0.071 Uiso 1 1 calc R
C14 C -0.0031(3) 0.6030(5) 0.6892(3) 0.0529(12) Uani 1 1 d .
H14 H -0.0290 0.5991 0.7221 0.063 Uiso 1 1 calc R
C15 C -0.0196(2) 0.5135(4) 0.6329(2) 0.0377(10) Uani 1 1 d .
C16 C -0.0854(2) 0.4160(4) 0.6211(2) 0.0423(10) Uani 1 1 d .
H16A H -0.0928 0.4030 0.6671 0.051 Uiso 1 1 calc R
H16B H -0.1342 0.4521 0.5867 0.051 Uiso 1 1 calc R
C17 C -0.0036(2) 0.2243(4) 0.6477(2) 0.0410(11) Uani 1 1 d .
H17A H -0.0128 0.2180 0.6932 0.049 Uiso 1 1 calc R
H17B H 0.0427 0.2786 0.6568 0.049 Uiso 1 1 calc R
C18 C 0.0155(3) 0.0879(4) 0.6273(3) 0.0459(12) Uani 1 1 d .
H18A H 0.0642 0.0595 0.6653 0.055 Uiso 1 1 calc R
H18B H -0.0261 0.0299 0.6286 0.055 Uiso 1 1 calc R
C19 C 0.0249(3) 0.0692(4) 0.5544(3) 0.0442(11) Uani 1 1 d .
H19A H 0.0449 -0.0177 0.5529 0.053 Uiso 1 1 calc R
H19B H -0.0270 0.0751 0.5159 0.053 Uiso 1 1 calc R
C20 C 0.0886(2) 0.1283(4) 0.4695(2) 0.0468(11) Uani 1 1 d .
H20A H 0.1063 0.0388 0.4730 0.056 Uiso 1 1 calc R
H20B H 0.1302 0.1821 0.4645 0.056 Uiso 1 1 calc R
C21 C -0.1903(3) 0.5393(5) 0.3983(3) 0.0496(12) Uani 1 1 d .
H21A H -0.1676 0.6210 0.4210 0.059 Uiso 1 1 calc R
H21B H -0.2033 0.4891 0.4341 0.059 Uiso 1 1 calc R
C22 C -0.2633(3) 0.5664(5) 0.3362(3) 0.0609(14) Uani 1 1 d .
C23 C 0.1062(3) 0.5854(5) 0.4150(3) 0.0513(13) Uani 1 1 d .
H23A H 0.0718 0.5643 0.3655 0.062 Uiso 1 1 calc R
H23B H 0.1453 0.5168 0.4320 0.062 Uiso 1 1 calc R
C24 C 0.1472(3) 0.7090(7) 0.4142(3) 0.0567(15) Uani 1 1 d .
C25 C -0.1444(2) 0.2138(4) 0.5738(3) 0.0455(12) Uani 1 1 d .
H25A H -0.1375 0.1341 0.5505 0.055 Uiso 1 1 calc R
H25B H -0.1872 0.2623 0.5386 0.055 Uiso 1 1 calc R
C26 C -0.1668(3) 0.1806(5) 0.6374(3) 0.0544(13) Uani 1 1 d .
C27 C 0.1560(3) 0.1735(5) 0.5971(3) 0.0531(13) Uani 1 1 d .
H27A H 0.1490 0.2013 0.6415 0.064 Uiso 1 1 calc R
H27B H 0.1870 0.2393 0.5844 0.064 Uiso 1 1 calc R
C28 C 0.2004(3) 0.0485(6) 0.6112(3) 0.0696(16) Uani 1 1 d .
N1 N -0.0374(2) 0.2346(3) 0.40091(19) 0.0399(9) Uani 1 1 d .
N2 N -0.13084(18) 0.4689(3) 0.37908(18) 0.0374(8) Uani 1 1 d .
N3 N 0.05917(18) 0.5891(3) 0.46163(18) 0.0357(8) Uani 1 1 d .
N4 N 0.01770(19) 0.5161(3) 0.58559(18) 0.0336(8) Uani 1 1 d .
N5 N -0.07172(18) 0.2902(3) 0.59392(17) 0.0355(8) Uani 1 1 d .
N6 N 0.07834(18) 0.1634(3) 0.5383(2) 0.0389(8) Uani 1 1 d .
N7 N -0.3202(3) 0.5819(6) 0.2858(3) 0.0971(19) Uani 1 1 d .
N8 N 0.1771(3) 0.8049(6) 0.4158(3) 0.0857(16) Uani 1 1 d .
N9 N -0.1810(3) 0.1594(5) 0.6880(3) 0.0803(16) Uani 1 1 d .
N10 N 0.2305(3) -0.0501(6) 0.6181(4) 0.114(2) Uani 1 1 d .
O1 O 0.8712(3) 0.8644(5) 0.4990(3) 0.1249(19) Uani 1 1 d .
O2 O 0.8164(5) 0.6994(5) 0.5435(4) 0.190(4) Uani 1 1 d .
O3 O 0.7447(3) 0.8449(11) 0.4816(4) 0.260(6) Uani 1 1 d .
O4 O 0.8230(6) 0.8878(7) 0.5912(4) 0.236(5) Uani 1 1 d .
Cl1 Cl 0.81565(7) 0.82991(12) 0.52893(7) 0.0561(3) Uani 1 1 d .
Ag1 Ag -0.01333(2) 0.37223(3) 0.49483(2) 0.04186(9) Uani 1 1 d .
C11S C 0.7092(3) 0.0469(6) 0.2797(3) 0.0711(16) Uani 1 1 d .
N11S N 0.6744(3) 0.1305(6) 0.2505(4) 0.118(2) Uani 1 1 d .
C2S C 0.7539(4) -0.0625(7) 0.3176(4) 0.102(2) Uani 1 1 d .
H2S1 H 0.7184 -0.1308 0.3188 0.153 Uiso 1 1 calc R
H2S2 H 0.7859 -0.0378 0.3666 0.153 Uiso 1 1 calc R
H2S3 H 0.7875 -0.0925 0.2927 0.153 Uiso 1 1 calc R

loop_
_atom_site_aniso_label
_atom_site_aniso_U_11
_atom_site_aniso_U_22
_atom_site_aniso_U_33
_atom_site_aniso_U_23
_atom_site_aniso_U_13
_atom_site_aniso_U_12
C1 0.049(3) 0.038(3) 0.049(3) -0.007(2) 0.031(2) -0.006(2)
C2 0.065(3) 0.048(3) 0.064(4) -0.015(3) 0.039(3) -0.002(3)
C3 0.077(4) 0.062(4) 0.064(4) -0.031(3) 0.037(3) -0.013(3)
C4 0.053(3) 0.068(3) 0.036(3) -0.012(2) 0.013(2) -0.013(3)
C5 0.040(2) 0.040(3) 0.037(3) -0.004(2) 0.014(2) -0.010(2)
C6 0.035(2) 0.050(3) 0.046(3) -0.003(2) 0.009(2) 0.001(2)
C7 0.040(3) 0.064(3) 0.036(3) 0.002(2) 0.013(2) -0.008(2)
C8 0.051(3) 0.049(3) 0.051(3) 0.012(2) 0.019(3) 0.005(2)
C9 0.040(2) 0.035(2) 0.049(3) 0.000(2) 0.018(2) -0.0011(19)
C10 0.034(2) 0.051(3) 0.038(3) -0.007(2) 0.013(2) -0.011(2)
C11 0.034(2) 0.038(3) 0.033(2) -0.0007(18) 0.0095(18) -0.0001(19)
C12 0.053(3) 0.049(3) 0.046(3) -0.010(2) 0.017(3) -0.015(2)
C13 0.071(4) 0.053(3) 0.054(3) -0.025(3) 0.024(3) -0.016(3)
C14 0.066(3) 0.057(3) 0.047(3) -0.010(2) 0.034(3) -0.004(2)
C15 0.044(2) 0.035(2) 0.039(3) -0.0012(19) 0.021(2) 0.0017(19)
C16 0.040(2) 0.044(3) 0.046(3) -0.001(2) 0.020(2) -0.004(2)
C17 0.033(2) 0.057(3) 0.036(3) 0.004(2) 0.016(2) 0.001(2)
C18 0.043(3) 0.047(3) 0.046(3) 0.015(2) 0.014(2) 0.005(2)
C19 0.043(2) 0.032(2) 0.064(3) 0.004(2) 0.028(2) 0.008(2)
C20 0.044(2) 0.048(3) 0.057(3) 0.004(2) 0.028(2) 0.008(2)
C21 0.039(3) 0.061(3) 0.051(3) -0.001(2) 0.020(2) 0.001(2)
C22 0.046(3) 0.055(3) 0.080(4) 0.017(3) 0.022(3) 0.013(2)
C23 0.048(3) 0.065(3) 0.049(3) -0.006(2) 0.028(2) -0.002(2)
C24 0.036(3) 0.090(5) 0.052(3) -0.012(3) 0.025(2) -0.020(3)
C25 0.038(3) 0.047(3) 0.050(3) 0.005(2) 0.014(2) 0.000(2)
C26 0.041(3) 0.047(3) 0.082(4) 0.010(3) 0.030(3) -0.001(2)
C27 0.035(3) 0.065(3) 0.060(3) 0.003(2) 0.018(2) 0.002(2)
C28 0.038(3) 0.096(5) 0.077(4) 0.028(3) 0.024(3) 0.013(3)
N1 0.040(2) 0.043(2) 0.040(2) -0.0034(17) 0.0178(19) 0.0021(17)
N2 0.0325(18) 0.043(2) 0.035(2) -0.0013(16) 0.0109(16) 0.0026(16)
N3 0.0312(17) 0.041(2) 0.039(2) -0.0028(15) 0.0170(16) -0.0028(15)
N4 0.0350(18) 0.036(2) 0.032(2) -0.0021(16) 0.0157(16) -0.0014(16)
N5 0.0318(19) 0.037(2) 0.039(2) 0.0037(15) 0.0143(16) -0.0012(15)
N6 0.0291(17) 0.041(2) 0.049(2) -0.0006(16) 0.0173(17) 0.0018(15)
N7 0.058(3) 0.100(4) 0.112(5) 0.028(4) 0.006(3) 0.022(3)
N8 0.081(4) 0.100(4) 0.099(4) 0.015(4) 0.059(3) -0.012(3)
N9 0.086(4) 0.074(4) 0.103(4) 0.028(3) 0.061(3) 0.006(3)
N10 0.060(3) 0.099(4) 0.191(7) 0.068(4) 0.055(4) 0.041(3)
O1 0.086(3) 0.184(5) 0.127(4) -0.010(3) 0.065(3) -0.050(3)
O2 0.302(9) 0.061(4) 0.287(9) 0.014(5) 0.202(8) 0.021(5)
O3 0.075(4) 0.501(16) 0.198(7) 0.225(9) 0.043(4) 0.064(5)
O4 0.435(14) 0.177(7) 0.191(7) -0.115(6) 0.227(9) -0.146(8)
Cl1 0.0532(7) 0.0554(8) 0.0649(9) -0.0089(6) 0.0279(7) -0.0003(6)
Ag1 0.04965(16) 0.03898(15) 0.03622(15) -0.0074(2) 0.01483(12) -0.0007(2)
C11S 0.059(4) 0.077(5) 0.070(4) 0.001(3) 0.016(3) 0.004(3)
N11S 0.082(4) 0.093(5) 0.143(6) 0.027(4) -0.002(4) 0.000(3)
C2S 0.120(5) 0.114(5) 0.083(5) 0.035(4) 0.050(4) 0.045(5)

loop_
_atom_type_symbol
_atom_type_description
_atom_type_scat_dispersion_real
_atom_type_scat_dispersion_imag
_atom_type_scat_source
C C 0.0033 0.0016 'International Tables Vol C Tables 4.2.6.8 and 6.1.1.4'
H H 0.0000 0.0000 'International Tables Vol C Tables 4.2.6.8 and 6.1.1.4'
N N 0.0061 0.0033 'International Tables Vol C Tables 4.2.6.8 and 6.1.1.4'
O O 0.0106 0.0060 'International Tables Vol C Tables 4.2.6.8 and 6.1.1.4'
Cl Cl 0.1484 0.1585 'International Tables Vol C Tables 4.2.6.8 and 6.1.1.4'
Ag Ag -0.8971 1.1015 'International Tables Vol C Tables 4.2.6.8 and 6.1.1.4'

loop_
_geom_angle_atom_site_label_1
_geom_angle_atom_site_label_2
_geom_angle_atom_site_label_3
_geom_angle
N1 C1 C2 121.9(5)
N1 C1 C20 118.0(4)
C2 C1 C20 120.1(4)
C1 C2 C3 119.5(5)
C1 C2 H2 120.3
C3 C2 H2 120.3
C2 C3 C4 119.3(5)
C2 C3 H3 120.3
C4 C3 H3 120.3
C5 C4 C3 118.6(5)
C5 C4 H4 120.7
C3 C4 H4 120.7
N1 C5 C4 122.2(4)
N1 C5 C6 116.4(4)
C4 C5 C6 121.3(4)
N2 C6 C5 114.0(3)
N2 C6 H6A 108.8
C5 C6 H6A 108.8
N2 C6 H6B 108.8
C5 C6 H6B 108.8
H6A C6 H6B 107.7
N2 C7 C8 117.2(4)
N2 C7 H7A 108.0
C8 C7 H7A 108.0
N2 C7 H7B 108.0
C8 C7 H7B 108.0
H7A C7 H7B 107.2
C7 C8 C9 118.3(4)
C7 C8 H8A 107.7
C9 C8 H8A 107.7
C7 C8 H8B 107.7
C9 C8 H8B 107.7
H8A C8 H8B 107.1
N3 C9 C8 115.1(4)
N3 C9 H9A 108.5
C8 C9 H9A 108.5
N3 C9 H9B 108.5
C8 C9 H9B 108.5
H9A C9 H9B 107.5
N3 C10 C11 113.9(3)
N3 C10 H10A 108.8
C11 C10 H10A 108.8
N3 C10 H10B 108.8
C11 C10 H10B 108.8
H10A C10 H10B 107.7
N4 C11 C12 121.3(4)
N4 C11 C10 117.9(3)
C12 C11 C10 120.8(4)
C13 C12 C11 119.6(4)
C13 C12 H12 120.2
C11 C12 H12 120.2
C12 C13 C14 119.6(4)
C12 C13 H13 120.2
C14 C13 H13 120.2
C13 C14 C15 118.6(4)
C13 C14 H14 120.7
C15 C14 H14 120.7
N4 C15 C14 121.8(4)
N4 C15 C16 118.7(4)
C14 C15 C16 119.4(4)
N5 C16 C15 114.5(3)
N5 C16 H16A 108.6
C15 C16 H16A 108.6
N5 C16 H16B 108.6
C15 C16 H16B 108.6
H16A C16 H16B 107.6
N5 C17 C18 116.5(3)
N5 C17 H17A 108.2
C18 C17 H17A 108.2
N5 C17 H17B 108.2
C18 C17 H17B 108.2
H17A C17 H17B 107.3
C19 C18 C17 118.5(4)
C19 C18 H18A 107.7
C17 C18 H18A 107.7
C19 C18 H18B 107.7
C17 C18 H18B 107.7
H18A C18 H18B 107.1
N6 C19 C18 115.2(4)
N6 C19 H19A 108.5
C18 C19 H19A 108.5
N6 C19 H19B 108.5
C18 C19 H19B 108.5
H19A C19 H19B 107.5
N6 C20 C1 115.2(3)
N6 C20 H20A 108.5
C1 C20 H20A 108.5
N6 C20 H20B 108.5
C1 C20 H20B 108.5
H20A C20 H20B 107.5
N2 C21 C22 114.1(4)
N2 C21 H21A 108.7
C22 C21 H21A 108.7
N2 C21 H21B 108.7
C22 C21 H21B 108.7
H21A C21 H21B 107.6
N7 C22 C21 176.6(6)
N3 C23 C24 113.3(4)
N3 C23 H23A 108.9
C24 C23 H23A 108.9
N3 C23 H23B 108.9
C24 C23 H23B 108.9
H23A C23 H23B 107.7
N8 C24 C23 176.9(6)
N5 C25 C26 113.1(4)
N5 C25 H25A 108.9
C26 C25 H25A 108.9
N5 C25 H25B 108.9
C26 C25 H25B 108.9
H25A C25 H25B 107.8
N9 C26 C25 176.6(6)
N6 C27 C28 112.6(4)
N6 C27 H27A 109.1
C28 C27 H27A 109.1
N6 C27 H27B 109.1
C28 C27 H27B 109.1
H27A C27 H27B 107.8
N10 C28 C27 175.5(7)
C5 N1 C1 118.4(4)
C5 N1 Ag1 120.3(3)
C1 N1 Ag1 120.9(3)
C21 N2 C6 110.1(3)
C21 N2 C7 114.2(4)
C6 N2 C7 110.6(3)
C9 N3 C23 113.9(3)
C9 N3 C10 110.7(3)
C23 N3 C10 108.6(3)
C15 N4 C11 119.2(3)
C15 N4 Ag1 120.1(3)
C11 N4 Ag1 120.7(3)
C25 N5 C16 108.6(3)
C25 N5 C17 112.7(3)
C16 N5 C17 111.0(3)
C27 N6 C20 109.5(3)
C27 N6 C19 113.2(4)
C20 N6 C19 110.2(3)
O3 Cl1 O4 110.5(6)
O3 Cl1 O2 101.4(6)
O4 Cl1 O2 104.9(5)
O3 Cl1 O1 110.5(4)
O4 Cl1 O1 115.7(4)
O2 Cl1 O1 112.8(4)
N4 Ag1 N1 175.61(13)
N11S C11S C2S 179.5(7)
C11S C2S H2S1 109.5
C11S C2S H2S2 109.5
H2S1 C2S H2S2 109.5
C11S C2S H2S3 109.5
H2S1 C2S H2S3 109.5
H2S2 C2S H2S3 109.5

loop_
_geom_bond_atom_site_label_1
_geom_bond_atom_site_label_2
_geom_bond_distance
C1 N1 1.348(5)
C1 C2 1.366(6)
C1 C20 1.507(6)
C2 C3 1.371(7)
C2 H2 0.9300
C3 C4 1.377(7)
C3 H3 0.9300
C4 C5 1.377(6)
C4 H4 0.9300
C5 N1 1.340(5)
C5 C6 1.513(6)
C6 N2 1.462(5)
C6 H6A 0.9700
C6 H6B 0.9700
C7 N2 1.473(5)
C7 C8 1.520(6)
C7 H7A 0.9700
C7 H7B 0.9700
C8 C9 1.542(6)
C8 H8A 0.9700
C8 H8B 0.9700
C9 N3 1.461(5)
C9 H9A 0.9700
C9 H9B 0.9700
C10 N3 1.477(5)
C10 C11 1.504(5)
C10 H10A 0.9700
C10 H10B 0.9700
C11 N4 1.349(5)
C11 C12 1.379(6)
C12 C13 1.362(6)
C12 H12 0.9300
C13 C14 1.381(6)
C13 H13 0.9300
C14 C15 1.387(6)
C14 H14 0.9300
C15 N4 1.335(5)
C15 C16 1.513(6)
C16 N5 1.457(5)
C16 H16A 0.9700
C16 H16B 0.9700
C17 N5 1.467(5)
C17 C18 1.535(6)
C17 H17A 0.9700
C17 H17B 0.9700
C18 C19 1.517(6)
C18 H18A 0.9700
C18 H18B 0.9700
C19 N6 1.485(5)
C19 H19A 0.9700
C19 H19B 0.9700
C20 N6 1.477(5)
C20 H20A 0.9700
C20 H20B 0.9700
C21 N2 1.459(5)
C21 C22 1.464(7)
C21 H21A 0.9700
C21 H21B 0.9700
C22 N7 1.151(6)
C23 N3 1.464(5)
C23 C24 1.477(8)
C23 H23A 0.9700
C23 H23B 0.9700
C24 N8 1.121(7)
C25 N5 1.460(5)
C25 C26 1.489(7)
C25 H25A 0.9700
C25 H25B 0.9700
C26 N9 1.136(6)
C27 N6 1.464(5)
C27 C28 1.490(8)
C27 H27A 0.9700
C27 H27B 0.9700
C28 N10 1.137(7)
N1 Ag1 2.240(4)
N4 Ag1 2.227(3)
O1 Cl1 1.387(4)
O2 Cl1 1.373(5)
O3 Cl1 1.293(6)
O4 Cl1 1.323(6)
C11S N11S 1.099(7)
C11S C2S 1.428(8)
C2S H2S1 0.9600
C2S H2S2 0.9600
C2S H2S3 0.9600

loop_
_geom_torsion_atom_site_label_1
_geom_torsion_atom_site_label_2
_geom_torsion_atom_site_label_3
_geom_torsion_atom_site_label_4
_geom_torsion
N1 C1 C2 C3 0.1(7)
C20 C1 C2 C3 -175.9(4)
C1 C2 C3 C4 -1.1(8)
C2 C3 C4 C5 0.1(7)
C3 C4 C5 N1 2.1(7)
C3 C4 C5 C6 -174.9(4)
N1 C5 C6 N2 46.9(5)
C4 C5 C6 N2 -136.0(4)
N2 C7 C8 C9 49.7(6)
C7 C8 C9 N3 47.2(6)
N3 C10 C11 N4 44.3(5)
N3 C10 C11 C12 -136.0(4)
N4 C11 C12 C13 -0.5(7)
C10 C11 C12 C13 179.8(4)
C11 C12 C13 C14 0.7(8)
C12 C13 C14 C15 -1.0(8)
C13 C14 C15 N4 1.0(7)
C13 C14 C15 C16 -174.7(4)
N4 C15 C16 N5 37.2(5)
C14 C15 C16 N5 -146.9(4)
N5 C17 C18 C19 52.4(5)
C17 C18 C19 N6 49.4(5)
N1 C1 C20 N6 29.6(5)
C2 C1 C20 N6 -154.2(4)
N2 C21 C22 N7 34(10)
N3 C23 C24 N8 6(13)
N5 C25 C26 N9 8(9)
N6 C27 C28 N10 7(8)
C4 C5 N1 C1 -3.1(6)
C6 C5 N1 C1 174.0(4)
C4 C5 N1 Ag1 170.1(3)
C6 C5 N1 Ag1 -12.8(5)
C2 C1 N1 C5 2.0(6)
C20 C1 N1 C5 178.1(4)
C2 C1 N1 Ag1 -171.2(3)
C20 C1 N1 Ag1 4.9(5)
C22 C21 N2 C6 -58.3(5)
C22 C21 N2 C7 66.8(5)
C5 C6 N2 C21 -165.3(4)
C5 C6 N2 C7 67.5(5)
C8 C7 N2 C21 53.9(5)
C8 C7 N2 C6 178.7(4)
C8 C9 N3 C23 56.7(5)
C8 C9 N3 C10 179.4(4)
C24 C23 N3 C9 60.1(5)
C24 C23 N3 C10 -63.8(5)
C11 C10 N3 C9 56.9(4)
C11 C10 N3 C23 -177.3(3)
C14 C15 N4 C11 -0.7(6)
C16 C15 N4 C11 175.0(4)
C14 C15 N4 Ag1 -178.7(3)
C16 C15 N4 Ag1 -2.9(5)
C12 C11 N4 C15 0.5(6)
C10 C11 N4 C15 -179.8(3)
C12 C11 N4 Ag1 178.4(3)
C10 C11 N4 Ag1 -1.9(5)
C26 C25 N5 C16 -65.2(5)
C26 C25 N5 C17 58.3(5)
C15 C16 N5 C25 -170.8(4)
C15 C16 N5 C17 64.8(5)
C18 C17 N5 C25 55.5(5)
C18 C17 N5 C16 177.6(3)
C28 C27 N6 C20 -61.9(5)
C28 C27 N6 C19 61.5(5)
C1 C20 N6 C27 -167.3(4)
C1 C20 N6 C19 67.6(4)
C18 C19 N6 C27 51.7(5)
C18 C19 N6 C20 174.7(3)
C15 N4 Ag1 N1 -179(60)
C11 N4 Ag1 N1 3(2)
C5 N1 Ag1 N4 -103.2(18)
C1 N1 Ag1 N4 69.9(19)
